data_4513119
loop_
_publ_author_name
'Hisamatsu, Shugo'
'Masu, Hyuma'
'Takahashi, Masahiro'
'Kishikawa, Keiki'
'Kohmoto, Shigeo'

_publ_section_title
;
 Pairwise Packing of Anthracene Fluorophore: Hydrogen-Bonding-Assisted
 Dimer Emission in Solid State
;
_journal_issue 5
_journal_name_full 'Crystal Growth &amp; Design'
_journal_page_first 2291
_journal_paper_doi 10.1021/acs.cgd.5b00081
_journal_volume 15
_journal_year 2015
_chemical_formula_sum 'C22 H23 N O4'
_chemical_formula_weight 365.41
_chemical_name_systematic
; 
 ? 
;
_space_group_IT_number 2
_symmetry_cell_setting triclinic
_symmetry_space_group_name_Hall '-P 1'
_symmetry_space_group_name_H-M 'P -1'
_atom_sites_solution_hydrogens geom
_atom_sites_solution_primary direct
_atom_sites_solution_secondary difmap
_audit_creation_method SHELXL-97
_cell_angle_alpha 101.9170(10)
_cell_angle_beta 108.1790(10)
_cell_angle_gamma 95.8050(10)
_cell_formula_units_Z 2
_cell_length_a 9.5065(8)
_cell_length_b 9.5969(8)
_cell_length_c 11.3468(9)
_cell_measurement_reflns_used 2110
_cell_measurement_temperature 173
_cell_measurement_theta_max 27.35
_cell_measurement_theta_min 2.29
_cell_volume 946.95(14)
_computing_cell_refinement 'APEX2 (Bruker AXS, 2006)'
_computing_data_collection 'APEX2 '
_computing_data_reduction 'SAINT (Bruker AXS, 2004)'
_computing_molecular_graphics 'XSHEL (Bruker AXS,2002)'
_computing_publication_material 'XCIF (Bruker AXS, 2001)'
_computing_structure_refinement 'SHELXL-97 (Sheldrick, 1997)'
_computing_structure_solution 'SHELXS-97 (Sheldrick, 1997)'
_diffrn_ambient_temperature 173
_diffrn_detector_area_resol_mean 8.333
_diffrn_measured_fraction_theta_full 0.983
_diffrn_measured_fraction_theta_max 0.931
_diffrn_measurement_device_type 'Bruker APEXII CCD area detector'
_diffrn_measurement_method 'phi and omega scans'
_diffrn_radiation_monochromator graphite
_diffrn_radiation_source 'fine-focus sealed tube'
_diffrn_radiation_type MoK\a
_diffrn_radiation_wavelength 0.71073
_diffrn_reflns_av_R_equivalents 0.0110
_diffrn_reflns_av_sigmaI/netI 0.0230
_diffrn_reflns_limit_h_max 12
_diffrn_reflns_limit_h_min -11
_diffrn_reflns_limit_k_max 12
_diffrn_reflns_limit_k_min -7
_diffrn_reflns_limit_l_max 14
_diffrn_reflns_limit_l_min -14
_diffrn_reflns_number 5351
_diffrn_reflns_theta_full 25.00
_diffrn_reflns_theta_max 27.56
_diffrn_reflns_theta_min 2.20
_exptl_absorpt_coefficient_mu 0.088
_exptl_absorpt_correction_T_max 0.9869
_exptl_absorpt_correction_T_min 0.9656
_exptl_absorpt_correction_type empirical
_exptl_absorpt_process_details
;
SADABS Sheldrick 1996
;
_exptl_crystal_colour yellow
_exptl_crystal_density_diffrn 1.282
_exptl_crystal_density_method 'not measured'
_exptl_crystal_description prismatic
_exptl_crystal_F_000 388
_exptl_crystal_size_max 0.40
_exptl_crystal_size_mid 0.25
_exptl_crystal_size_min 0.15
_refine_diff_density_max 0.568
_refine_diff_density_min -0.547
_refine_diff_density_rms 0.048
_refine_ls_extinction_method none
_refine_ls_goodness_of_fit_ref 1.059
_refine_ls_hydrogen_treatment constr
_refine_ls_matrix_type full
_refine_ls_number_parameters 286
_refine_ls_number_reflns 4081
_refine_ls_number_restraints 51
_refine_ls_restrained_S_all 1.095
_refine_ls_R_factor_all 0.0712
_refine_ls_R_factor_gt 0.0592
_refine_ls_shift/su_max 0.001
_refine_ls_shift/su_mean 0.000
_refine_ls_structure_factor_coef Fsqd
_refine_ls_weighting_details 'calc w=1/[\s^2^(Fo^2^)+(0.0738P)^2^+0.5364P] where P=(Fo^2^+2Fc^2^)/3'
_refine_ls_weighting_scheme calc
_refine_ls_wR_factor_gt 0.1528
_refine_ls_wR_factor_ref 0.1628
_reflns_number_gt 3325
_reflns_number_total 4081
_reflns_threshold_expression >2sigma
_cod_data_source_file cg5b00081_si_002.cif
_cod_data_source_block 1(a120228his1)
_cod_depositor_comments
;
The following automatic conversions were performed:

'_symmetry_cell_setting' value 'Triclinic' changed to 'triclinic'
according to
/usr/data/users/saulius/crontab/automatic-downloads/current/ACS/lib/dictionaries/cif_core.dic
dictionary named 'cif_core.dic' version 2.4.2 from 2011-04-26.

Automatic conversion script
Id: cif_fix_values 3271 2015-04-21 07:52:19Z andrius 
;
_cod_original_cell_volume 946.95(13)
_cod_original_sg_symbol_H-M 'P-1   '
_cod_database_code 4513119

loop_
_symmetry_equiv_pos_as_xyz
'x, y, z'
'-x, -y, -z'

loop_
_atom_site_label
_atom_site_type_symbol
_atom_site_fract_x
_atom_site_fract_y
_atom_site_fract_z
_atom_site_U_iso_or_equiv
_atom_site_adp_type
_atom_site_occupancy
_atom_site_symmetry_multiplicity
_atom_site_calc_flag
_atom_site_refinement_flags
_atom_site_disorder_assembly
_atom_site_disorder_group
C19A C -0.1554(7) 0.2765(7) 0.5324(5) 0.0713(13) Uani 0.632(7) 1 d PDU A 1
H19A H -0.2433 0.2318 0.5507 0.086 Uiso 0.632(7) 1 calc PR A 1
C20A C -0.2007(6) 0.3922(6) 0.4660(4) 0.0733(13) Uani 0.632(7) 1 d PDU A 1
H20A H -0.1147 0.4375 0.4470 0.088 Uiso 0.632(7) 1 calc PR A 1
H20B H -0.2840 0.3496 0.3838 0.088 Uiso 0.632(7) 1 calc PR A 1
C21A C -0.2440(7) 0.4905(7) 0.5394(5) 0.0832(14) Uani 0.632(7) 1 d PDU A 1
H21A H -0.3416 0.4508 0.5425 0.125 Uiso 0.632(7) 1 calc PR A 1
H21B H -0.2534 0.5757 0.5045 0.125 Uiso 0.632(7) 1 calc PR A 1
H21C H -0.1695 0.5184 0.6262 0.125 Uiso 0.632(7) 1 calc PR A 1
C22A C -0.0942(7) 0.1493(7) 0.4532(5) 0.0831(14) Uani 0.632(7) 1 d PDU A 1
H22A H 0.0017 0.1893 0.4475 0.125 Uiso 0.632(7) 1 calc PR A 1
H22B H -0.1680 0.1101 0.3668 0.125 Uiso 0.632(7) 1 calc PR A 1
H22C H -0.0796 0.0718 0.4978 0.125 Uiso 0.632(7) 1 calc PR A 1
C19B C -0.1849(13) 0.3193(15) 0.5449(11) 0.096(3) Uani 0.368(7) 1 d PDU A 2
H19B H -0.2546 0.2486 0.5636 0.115 Uiso 0.368(7) 1 calc PR A 2
C20B C -0.1476(9) 0.2407(15) 0.4385(9) 0.097(3) Uani 0.368(7) 1 d PDU A 2
H20C H -0.2210 0.1490 0.4072 0.117 Uiso 0.368(7) 1 calc PR A 2
H20D H -0.1819 0.2951 0.3726 0.117 Uiso 0.368(7) 1 calc PR A 2
C21B C -0.0330(10) 0.2021(15) 0.4216(9) 0.097(3) Uani 0.368(7) 1 d PDU A 2
H21D H 0.0368 0.2869 0.4258 0.146 Uiso 0.368(7) 1 calc PR A 2
H21E H -0.0612 0.1339 0.3373 0.146 Uiso 0.368(7) 1 calc PR A 2
H21F H 0.0158 0.1549 0.4885 0.146 Uiso 0.368(7) 1 calc PR A 2
C22B C -0.2747(13) 0.4544(15) 0.5149(12) 0.097(3) Uani 0.368(7) 1 d PDU A 2
H22D H -0.2014 0.5413 0.5300 0.146 Uiso 0.368(7) 1 calc PR A 2
H22E H -0.3337 0.4736 0.5717 0.146 Uiso 0.368(7) 1 calc PR A 2
H22F H -0.3420 0.4280 0.4255 0.146 Uiso 0.368(7) 1 calc PR A 2
C1 C 0.36203(19) 0.68324(19) 0.87395(16) 0.0267(4) Uani 1 1 d . . .
C2 C 0.3641(2) 0.8360(2) 0.90095(17) 0.0324(4) Uani 1 1 d . . .
H2 H 0.4475 0.8990 0.9003 0.039 Uiso 1 1 calc R . .
C3 C 0.2485(2) 0.8924(2) 0.92745(19) 0.0381(5) Uani 1 1 d . . .
H3 H 0.2523 0.9942 0.9450 0.046 Uiso 1 1 calc R . .
C4 C 0.1229(2) 0.8017(2) 0.9292(2) 0.0391(5) Uani 1 1 d . . .
H4 H 0.0433 0.8429 0.9482 0.047 Uiso 1 1 calc R . .
C5 C 0.1152(2) 0.6556(2) 0.90395(18) 0.0337(4) Uani 1 1 d . . .
H5 H 0.0302 0.5958 0.9057 0.040 Uiso 1 1 calc R . .
C6 C 0.23352(19) 0.5909(2) 0.87473(16) 0.0273(4) Uani 1 1 d . . .
C7 C 0.22886(19) 0.44166(19) 0.84771(15) 0.0265(4) Uani 1 1 d . . .
C8 C 0.34671(19) 0.37923(19) 0.82166(16) 0.0265(4) Uani 1 1 d . . .
C9 C 0.3408(2) 0.2259(2) 0.79160(18) 0.0329(4) Uani 1 1 d . . .
H9 H 0.2542 0.1637 0.7876 0.039 Uiso 1 1 calc R . .
C10 C 0.4569(2) 0.1683(2) 0.76881(19) 0.0384(5) Uani 1 1 d . . .
H10 H 0.4506 0.0662 0.7486 0.046 Uiso 1 1 calc R . .
C11 C 0.5873(2) 0.2584(2) 0.77483(19) 0.0379(4) Uani 1 1 d . . .
H11 H 0.6688 0.2166 0.7604 0.045 Uiso 1 1 calc R . .
C12 C 0.5971(2) 0.4047(2) 0.80109(18) 0.0331(4) Uani 1 1 d . . .
H12 H 0.6850 0.4638 0.8038 0.040 Uiso 1 1 calc R . .
C13 C 0.47737(19) 0.47097(19) 0.82467(15) 0.0268(4) Uani 1 1 d . . .
C14 C 0.48052(19) 0.62129(19) 0.84857(16) 0.0268(4) Uani 1 1 d . . .
C15 C 0.61299(19) 0.71556(19) 0.84259(17) 0.0280(4) Uani 1 1 d . . .
C16 C 0.6963(2) 0.8552(2) 0.7183(2) 0.0395(5) Uani 1 1 d . . .
H16A H 0.7854 0.8075 0.7278 0.047 Uiso 1 1 calc R . .
H16B H 0.7265 0.9502 0.7819 0.047 Uiso 1 1 calc R . .
C17 C 0.6341(3) 0.8743(3) 0.5850(2) 0.0515(6) Uani 1 1 d . . .
H17A H 0.6094 0.7800 0.5230 0.077 Uiso 1 1 calc R . .
H17B H 0.7093 0.9386 0.5691 0.077 Uiso 1 1 calc R . .
H17C H 0.5430 0.9169 0.5757 0.077 Uiso 1 1 calc R . .
C18 C -0.0179(2) 0.2805(2) 0.74730(19) 0.0355(4) Uani 1 1 d . A .
N1 N 0.10396(17) 0.34777(17) 0.85115(15) 0.0310(4) Uani 1 1 d . . .
H1 H 0.1066 0.3329 0.9257 0.037 Uiso 1 1 calc R . .
O1 O 0.73814(14) 0.74351(16) 0.92030(13) 0.0390(4) Uani 1 1 d . . .
O2 O 0.57598(14) 0.76473(16) 0.73756(13) 0.0367(3) Uani 1 1 d . . .
O3 O -0.10079(16) 0.17239(17) 0.74176(15) 0.0460(4) Uani 1 1 d . . .
O4 O -0.03641(17) 0.35082(19) 0.65450(14) 0.0548(5) Uani 1 1 d . . .

loop_
_atom_site_aniso_label
_atom_site_aniso_U_11
_atom_site_aniso_U_22
_atom_site_aniso_U_33
_atom_site_aniso_U_23
_atom_site_aniso_U_13
_atom_site_aniso_U_12
C19A 0.065(2) 0.090(2) 0.0360(15) 0.0330(14) -0.0098(13) -0.0314(16)
C20A 0.065(2) 0.094(2) 0.0378(15) 0.0336(14) -0.0126(13) -0.0276(16)
C21A 0.072(2) 0.102(3) 0.047(2) 0.0292(18) -0.0160(17) -0.0179(19)
C22A 0.085(3) 0.087(2) 0.0472(18) 0.0236(17) -0.0101(17) -0.0278(18)
C19B 0.050(3) 0.140(6) 0.056(3) -0.012(3) -0.010(2) 0.003(3)
C20B 0.051(3) 0.142(6) 0.057(3) -0.013(3) -0.011(2) 0.004(3)
C21B 0.052(3) 0.142(6) 0.057(3) -0.014(3) -0.008(3) 0.001(3)
C22B 0.053(3) 0.138(6) 0.057(4) -0.013(3) -0.012(3) 0.001(3)
C1 0.0254(8) 0.0291(9) 0.0206(8) 0.0073(7) 0.0019(6) -0.0002(7)
C2 0.0319(9) 0.0305(9) 0.0292(9) 0.0077(7) 0.0047(7) -0.0014(7)
C3 0.0421(11) 0.0317(10) 0.0354(10) 0.0070(8) 0.0067(9) 0.0079(8)
C4 0.0344(10) 0.0429(11) 0.0390(11) 0.0085(9) 0.0106(8) 0.0122(9)
C5 0.0268(9) 0.0411(10) 0.0319(9) 0.0105(8) 0.0083(7) 0.0037(8)
C6 0.0240(8) 0.0334(9) 0.0212(8) 0.0087(7) 0.0031(6) 0.0022(7)
C7 0.0232(8) 0.0319(9) 0.0208(8) 0.0095(7) 0.0029(6) -0.0017(7)
C8 0.0266(8) 0.0292(9) 0.0205(8) 0.0092(7) 0.0033(6) 0.0003(7)
C9 0.0349(10) 0.0296(9) 0.0316(9) 0.0097(8) 0.0084(8) 0.0000(7)
C10 0.0459(12) 0.0311(10) 0.0375(10) 0.0099(8) 0.0126(9) 0.0070(8)
C11 0.0376(10) 0.0405(11) 0.0379(10) 0.0102(9) 0.0145(9) 0.0121(9)
C12 0.0290(9) 0.0377(10) 0.0320(9) 0.0094(8) 0.0101(7) 0.0028(8)
C13 0.0258(8) 0.0313(9) 0.0203(8) 0.0082(7) 0.0039(7) 0.0011(7)
C14 0.0240(8) 0.0310(9) 0.0221(8) 0.0092(7) 0.0035(6) -0.0009(7)
C15 0.0265(9) 0.0286(9) 0.0261(8) 0.0087(7) 0.0054(7) 0.0011(7)
C16 0.0324(10) 0.0448(11) 0.0392(10) 0.0190(9) 0.0084(8) -0.0072(8)
C17 0.0523(13) 0.0604(15) 0.0401(12) 0.0258(11) 0.0106(10) -0.0081(11)
C18 0.0289(9) 0.0415(11) 0.0341(10) 0.0123(8) 0.0094(8) -0.0033(8)
N1 0.0268(8) 0.0374(8) 0.0283(7) 0.0145(6) 0.0072(6) -0.0020(6)
O1 0.0260(7) 0.0490(8) 0.0358(7) 0.0202(6) -0.0008(6) -0.0039(6)
O2 0.0274(7) 0.0469(8) 0.0330(7) 0.0211(6) 0.0029(5) -0.0057(6)
O3 0.0367(8) 0.0462(9) 0.0499(9) 0.0141(7) 0.0124(7) -0.0121(6)
O4 0.0413(9) 0.0699(11) 0.0359(8) 0.0259(8) -0.0083(7) -0.0235(8)

loop_
_atom_type_symbol
_atom_type_description
_atom_type_scat_dispersion_real
_atom_type_scat_dispersion_imag
_atom_type_scat_source
C C 0.0033 0.0016 'International Tables Vol C Tables 4.2.6.8 and 6.1.1.4'
H H 0.0000 0.0000 'International Tables Vol C Tables 4.2.6.8 and 6.1.1.4'
N N 0.0061 0.0033 'International Tables Vol C Tables 4.2.6.8 and 6.1.1.4'
O O 0.0106 0.0060 'International Tables Vol C Tables 4.2.6.8 and 6.1.1.4'

loop_
_geom_angle_atom_site_label_1
_geom_angle_atom_site_label_2
_geom_angle_atom_site_label_3
_geom_angle
O4 C19A C20A 105.6(4)
O4 C19A C22A 109.9(4)
C20A C19A C22A 114.7(5)
O4 C19A H19A 108.8
C20A C19A H19A 108.8
C22A C19A H19A 108.8
C21A C20A C19A 109.5(5)
C21A C20A H20A 109.8
C19A C20A H20A 109.8
C21A C20A H20B 109.8
C19A C20A H20B 109.8
H20A C20A H20B 108.2
C20B C19B O4 102.3(7)
C20B C19B C22B 114.5(12)
O4 C19B C22B 119.2(9)
C20B C19B H19B 106.7
O4 C19B H19B 106.7
C22B C19B H19B 106.7
C21B C20B C19B 136.4(9)
C21B C20B H20C 103.1
C19B C20B H20C 103.1
C21B C20B H20D 103.1
C19B C20B H20D 103.1
H20C C20B H20D 105.1
C20B C21B H21D 109.5
C20B C21B H21E 109.5
H21D C21B H21E 109.5
C20B C21B H21F 109.5
H21D C21B H21F 109.5
H21E C21B H21F 109.5
C19B C22B H22D 109.5
C19B C22B H22E 109.5
H22D C22B H22E 109.5
C19B C22B H22F 109.5
H22D C22B H22F 109.5
H22E C22B H22F 109.5
C14 C1 C2 122.66(16)
C14 C1 C6 119.30(16)
C2 C1 C6 118.04(17)
C3 C2 C1 121.05(18)
C3 C2 H2 119.5
C1 C2 H2 119.5
C2 C3 C4 120.85(19)
C2 C3 H3 119.6
C4 C3 H3 119.6
C5 C4 C3 120.46(19)
C5 C4 H4 119.8
C3 C4 H4 119.8
C4 C5 C6 120.81(18)
C4 C5 H5 119.6
C6 C5 H5 119.6
C7 C6 C5 122.31(16)
C7 C6 C1 118.91(16)
C5 C6 C1 118.78(17)
C6 C7 C8 121.97(16)
C6 C7 N1 119.94(16)
C8 C7 N1 118.04(16)
C7 C8 C9 121.99(16)
C7 C8 C13 119.44(16)
C9 C8 C13 118.57(17)
C10 C9 C8 120.92(18)
C10 C9 H9 119.5
C8 C9 H9 119.5
C9 C10 C11 120.68(18)
C9 C10 H10 119.7
C11 C10 H10 119.7
C12 C11 C10 120.47(19)
C12 C11 H11 119.8
C10 C11 H11 119.8
C11 C12 C13 121.12(18)
C11 C12 H12 119.4
C13 C12 H12 119.4
C14 C13 C12 123.14(16)
C14 C13 C8 118.64(16)
C12 C13 C8 118.21(16)
C1 C14 C13 121.69(16)
C1 C14 C15 120.01(16)
C13 C14 C15 118.28(16)
O1 C15 O2 122.95(16)
O1 C15 C14 125.73(16)
O2 C15 C14 111.32(14)
O2 C16 C17 106.47(16)
O2 C16 H16A 110.4
C17 C16 H16A 110.4
O2 C16 H16B 110.4
C17 C16 H16B 110.4
H16A C16 H16B 108.6
C16 C17 H17A 109.5
C16 C17 H17B 109.5
H17A C17 H17B 109.5
C16 C17 H17C 109.5
H17A C17 H17C 109.5
H17B C17 H17C 109.5
O3 C18 O4 125.20(18)
O3 C18 N1 123.64(18)
O4 C18 N1 111.14(16)
C18 N1 C7 124.32(15)
C18 N1 H1 117.8
C7 N1 H1 117.8
C15 O2 C16 116.85(14)
C18 O4 C19A 115.0(2)
C18 O4 C19B 120.1(6)
C19A O4 C19B 20.8(5)

loop_
_geom_bond_atom_site_label_1
_geom_bond_atom_site_label_2
_geom_bond_distance
C19A O4 1.469(6)
C19A C20A 1.492(7)
C19A C22A 1.628(9)
C19A H19A 1.0000
C20A C21A 1.312(10)
C20A H20A 0.9900
C20A H20B 0.9900
C21A H21A 0.9800
C21A H21B 0.9800
C21A H21C 0.9800
C22A H22A 0.9800
C22A H22B 0.9800
C22A H22C 0.9800
C19B C20B 1.448(12)
C19B O4 1.515(11)
C19B C22B 1.658(16)
C19B H19B 1.0000
C20B C21B 1.242(12)
C20B H20C 0.9900
C20B H20D 0.9900
C21B H21D 0.9800
C21B H21E 0.9800
C21B H21F 0.9800
C22B H22D 0.9800
C22B H22E 0.9800
C22B H22F 0.9800
C1 C14 1.404(3)
C1 C2 1.431(3)
C1 C6 1.439(2)
C2 C3 1.360(3)
C2 H2 0.9500
C3 C4 1.413(3)
C3 H3 0.9500
C4 C5 1.361(3)
C4 H4 0.9500
C5 C6 1.432(3)
C5 H5 0.9500
C6 C7 1.394(3)
C7 C8 1.404(3)
C7 N1 1.432(2)
C8 C9 1.431(3)
C8 C13 1.435(2)
C9 C10 1.354(3)
C9 H9 0.9500
C10 C11 1.413(3)
C10 H10 0.9500
C11 C12 1.361(3)
C11 H11 0.9500
C12 C13 1.427(3)
C12 H12 0.9500
C13 C14 1.407(3)
C14 C15 1.502(2)
C15 O1 1.203(2)
C15 O2 1.331(2)
C16 O2 1.464(2)
C16 C17 1.500(3)
C16 H16A 0.9900
C16 H16B 0.9900
C17 H17A 0.9800
C17 H17B 0.9800
C17 H17C 0.9800
C18 O3 1.215(2)
C18 O4 1.341(2)
C18 N1 1.353(2)
N1 H1 0.8800
